data_2201085
loop_
_publ_author_name
'Anwar Usman'
'Ibrahim Abdul Razak'
'Hoong-Kun Fun'
'Suchada Chantrapromma'
'Yan Zhang'
'Jian-Hua Xu'

_publ_section_title
;
 1-Acetyl-3-(1-benzoyl-3-phenylpropyn-2-ylidene)-3<i>H</i>-indol-2-one
;
_journal_issue 5
_journal_name_full 'Acta Crystallographica Section E'
_journal_page_first o511
_journal_page_last o513
_journal_paper_doi 10.1107/S1600536802006013
_journal_volume 58
_journal_year 2002
_chemical_formula_iupac 'C26 H17 N O3'
_chemical_formula_moiety 'C26 H17 N O3'
_chemical_formula_sum 'C26 H17 N O3'
_chemical_formula_weight 391.41
_chemical_melting_point 462.0(10)
_chemical_name_systematic
;
1-Acetyl-3-(1-benzoyl-3-phenyl-propyn-2-ylidene)-3H-indol-2-one
;
_space_group_IT_number 2
_symmetry_cell_setting triclinic
_symmetry_space_group_name_Hall '-P 1'
_symmetry_space_group_name_H-M 'P -1'
_atom_sites_solution_hydrogens geom
_atom_sites_solution_primary direct
_atom_sites_solution_secondary difmap
_audit_creation_method SHELXL-97
_cell_angle_alpha 107.2840(10)
_cell_angle_beta 99.7740(10)
_cell_angle_gamma 102.6440(10)
_cell_formula_units_Z 2
_cell_length_a 8.5729(4)
_cell_length_b 9.3557(4)
_cell_length_c 13.7085(6)
_cell_measurement_reflns_used 3782
_cell_measurement_temperature 233(2)
_cell_measurement_theta_max 28.34
_cell_measurement_theta_min 2.62
_cell_volume 991.32(8)
_computing_cell_refinement 'SAINT (Siemens, 1996)'
_computing_data_collection 'SMART (Siemens, 1996)'
_computing_data_reduction SAINT
_computing_molecular_graphics SHELXTL
_computing_publication_material
;
SHELXTL, PARST (Nardelli, 1995) and PLATON (Spek, 1990)
;
_computing_structure_refinement SHELXTL
_computing_structure_solution 'SHELXTL (Sheldrick, 1997)'
_diffrn_ambient_temperature 233(2)
_diffrn_detector_area_resol_mean 8.33
_diffrn_measured_fraction_theta_full 0.955
_diffrn_measured_fraction_theta_max 0.955
_diffrn_measurement_device_type 'Siemens SMART CCD area-detector'
_diffrn_measurement_method \w
_diffrn_radiation_monochromator graphite
_diffrn_radiation_source 'fine-focus sealed tube'
_diffrn_radiation_type MoK\a
_diffrn_radiation_wavelength 0.71073
_diffrn_reflns_av_R_equivalents 0.068
_diffrn_reflns_av_sigmaI/netI 0.073
_diffrn_reflns_limit_h_max 10
_diffrn_reflns_limit_h_min -10
_diffrn_reflns_limit_k_max 11
_diffrn_reflns_limit_k_min -11
_diffrn_reflns_limit_l_max 15
_diffrn_reflns_limit_l_min -16
_diffrn_reflns_number 9930
_diffrn_reflns_theta_full 25.50
_diffrn_reflns_theta_max 25.50
_diffrn_reflns_theta_min 2.62
_diffrn_standards_decay_% 0
_diffrn_standards_interval_count none
_diffrn_standards_number 0
_exptl_absorpt_coefficient_mu 0.086
_exptl_absorpt_correction_T_max 0.988
_exptl_absorpt_correction_T_min 0.963
_exptl_absorpt_correction_type empirical
_exptl_absorpt_process_details '(SADABS; Sheldrick, 1996)'
_exptl_crystal_colour yellow
_exptl_crystal_density_diffrn 1.311
_exptl_crystal_density_method 'not measured'
_exptl_crystal_description needle
_exptl_crystal_F_000 408
_exptl_crystal_size_max 0.44
_exptl_crystal_size_mid 0.20
_exptl_crystal_size_min 0.14
_refine_diff_density_max 0.35
_refine_diff_density_min -0.37
_refine_ls_extinction_coef 0.12(2)
_refine_ls_extinction_expression Fc^*^=kFc[1+0.001xFc^2^\l^3^/sin(2\q)]^-1/4^
_refine_ls_extinction_method SHELXTL
_refine_ls_goodness_of_fit_ref 0.99
_refine_ls_hydrogen_treatment constr
_refine_ls_matrix_type full
_refine_ls_number_parameters 273
_refine_ls_number_reflns 3529
_refine_ls_number_restraints 0
_refine_ls_restrained_S_all 0.99
_refine_ls_R_factor_all 0.094
_refine_ls_R_factor_gt 0.077
_refine_ls_shift/su_max <0.001
_refine_ls_shift/su_mean <0.001
_refine_ls_structure_factor_coef Fsqd
_refine_ls_weighting_details 'calc w = 1/[\s^2^(Fo^2^)+(0.1552P)^2^] where P = (Fo^2^+2Fc^2^)/3'
_refine_ls_weighting_scheme calc
_refine_ls_wR_factor_gt 0.191
_refine_ls_wR_factor_ref 0.210
_reflns_number_gt 2673
_reflns_number_total 3529
_reflns_threshold_expression I>2\s(I)
_cod_data_source_file ci6111.cif
_cod_data_source_block I
_cod_depositor_comments
;
The following automatic conversions were performed:
'_symmetry_cell_setting' value 'Triclinic' changed to 'triclinic'
according to '/home/saulius/struct/CIF-dictionaries/cif_core.dic'
dictionary named 'cif_core.dic' version 2.4.1 from 2010-06-29.

Automatic conversion script
Id: cif_fix_enum 1527 2010-12-29 10:47:43Z saulius 

The following automatic conversions were performed:

'_chemical_melting_point' value '462(1)K' was changed to '462.0(10)'
- the value should be numeric and without a unit designator.

Automatic conversion script
Id: cif_fix_values 1646 2011-03-28 12:23:43Z adriana 

The following automatic conversions were performed:

'_chemical_melting_point' value '462(1)K' was changed to '462.0(10)'
- the value should be numeric and without a unit
designator.

'_symmetry_cell_setting' value 'Triclinic' changed to
'triclinic' according to
/home/saulius/struct/CIF-dictionaries/cif_core.dic dictionary named
'cif_core.dic' version 2.4.1 from 2010-06-29.

Automatic conversion script
Id: cif_fix_values 1715 2011-07-08 13:25:40Z adriana 
;
_cod_database_code 2201085
_cod_database_fobs_code 2201085

loop_
_symmetry_equiv_pos_as_xyz
'x, y, z'
'-x, -y, -z'

loop_
_atom_site_label
_atom_site_fract_x
_atom_site_fract_y
_atom_site_fract_z
_atom_site_U_iso_or_equiv
_atom_site_adp_type
_atom_site_calc_flag
_atom_site_refinement_flags
_atom_site_occupancy
_atom_site_disorder_assembly
_atom_site_disorder_group
_atom_site_type_symbol
N1 0.6265(2) 0.1992(2) 0.04026(14) 0.0375(5) Uani d . 1 . . N
O1 0.4220(2) 0.3275(2) 0.05543(14) 0.0548(5) Uani d . 1 . . O
O2 0.7558(3) 0.1425(3) -0.08983(15) 0.0908(9) Uani d . 1 . . O
O3 0.6362(2) 0.4301(2) 0.44930(13) 0.0568(5) Uani d . 1 . . O
C1 0.5184(3) 0.2707(2) 0.09268(17) 0.0360(5) Uani d . 1 . . C
C2 0.7232(3) 0.1469(2) 0.11006(17) 0.0375(5) Uani d . 1 . . C
C3 0.8388(3) 0.0668(3) 0.0918(2) 0.0502(6) Uani d . 1 . . C
H3 0.8627 0.0380 0.0263 0.060 Uiso calc R 1 . . H
C4 0.9181(4) 0.0307(3) 0.1744(2) 0.0600(7) Uani d . 1 . . C
H4 0.9966 -0.0231 0.1639 0.072 Uiso calc R 1 . . H
C5 0.8831(3) 0.0728(4) 0.2711(2) 0.0590(7) Uani d . 1 . . C
H5 0.9393 0.0485 0.3254 0.071 Uiso calc R 1 . . H
C6 0.7656(3) 0.1507(3) 0.2889(2) 0.0499(6) Uani d . 1 . . C
H6 0.7412 0.1779 0.3543 0.060 Uiso calc R 1 . . H
C7 0.6848(3) 0.1877(2) 0.20741(17) 0.0352(5) Uani d . 1 . . C
C8 0.5551(3) 0.2645(2) 0.20088(16) 0.0340(5) Uani d . 1 . . C
C9 0.4742(3) 0.3200(2) 0.27330(17) 0.0358(5) Uani d . 1 . . C
C10 0.5229(3) 0.3243(2) 0.38685(16) 0.0365(5) Uani d . 1 . . C
C11 0.4229(3) 0.2003(2) 0.41530(16) 0.0352(5) Uani d . 1 . . C
C12 0.3192(3) 0.0643(3) 0.33816(17) 0.0402(5) Uani d . 1 . . C
H12 0.3090 0.0519 0.2673 0.048 Uiso calc R 1 . . H
C13 0.2310(3) -0.0526(3) 0.36567(19) 0.0492(6) Uani d . 1 . . C
H13 0.1640 -0.1452 0.3137 0.059 Uiso calc R 1 . . H
C14 0.2427(4) -0.0318(3) 0.4709(2) 0.0554(7) Uani d . 1 . . C
H14 0.1806 -0.1095 0.4895 0.066 Uiso calc R 1 . . H
C15 0.3446(3) 0.1020(3) 0.5479(2) 0.0547(7) Uani d . 1 . . C
H15 0.3517 0.1145 0.6185 0.066 Uiso calc R 1 . . H
C16 0.4369(3) 0.2186(3) 0.52146(18) 0.0478(6) Uani d . 1 . . C
H16 0.5079 0.3087 0.5740 0.057 Uiso calc R 1 . . H
C17 0.3417(3) 0.3830(3) 0.25509(18) 0.0398(5) Uani d . 1 . . C
C18 0.2260(3) 0.4358(3) 0.25216(19) 0.0425(6) Uani d . 1 . . C
C19 0.0901(3) 0.4988(3) 0.24792(19) 0.0424(6) Uani d . 1 . . C
C20 0.0166(3) 0.5209(3) 0.1569(2) 0.0558(7) Uani d . 1 . . C
H20 0.0564 0.4932 0.0970 0.067 Uiso calc R 1 . . H
C21 -0.1139(4) 0.5832(4) 0.1551(3) 0.0680(9) Uani d . 1 . . C
H21 -0.1609 0.5995 0.0945 0.082 Uiso calc R 1 . . H
C22 -0.1755(3) 0.6215(3) 0.2421(3) 0.0676(9) Uani d . 1 . . C
H22 -0.2655 0.6619 0.2399 0.081 Uiso calc R 1 . . H
C23 -0.1055(3) 0.6009(3) 0.3322(3) 0.0622(8) Uani d . 1 . . C
H23 -0.1470 0.6287 0.3914 0.075 Uiso calc R 1 . . H
C24 0.0255(3) 0.5397(3) 0.3359(2) 0.0495(6) Uani d . 1 . . C
H24 0.0719 0.5252 0.3974 0.059 Uiso calc R 1 . . H
C25 0.6486(3) 0.1953(3) -0.05876(17) 0.0492(6) Uani d . 1 . . C
C26 0.5448(4) 0.2588(4) -0.1222(2) 0.0649(8) Uani d . 1 . . C
H26A 0.4306 0.2043 -0.1346 0.097 Uiso calc R 1 . . H
H26B 0.5730 0.2453 -0.1886 0.097 Uiso calc R 1 . . H
H26C 0.5633 0.3680 -0.0849 0.097 Uiso calc R 1 . . H

loop_
_atom_site_aniso_label
_atom_site_aniso_U_11
_atom_site_aniso_U_22
_atom_site_aniso_U_33
_atom_site_aniso_U_12
_atom_site_aniso_U_13
_atom_site_aniso_U_23
N1 0.0396(10) 0.0414(10) 0.0352(10) 0.0171(8) 0.0098(8) 0.0144(8)
O1 0.0601(11) 0.0714(12) 0.0516(10) 0.0400(9) 0.0152(9) 0.0322(9)
O2 0.1123(19) 0.147(2) 0.0458(12) 0.0874(19) 0.0362(13) 0.0353(13)
O3 0.0540(11) 0.0565(11) 0.0449(10) -0.0022(9) 0.0087(8) 0.0116(8)
C1 0.0363(11) 0.0364(11) 0.0388(12) 0.0150(9) 0.0086(9) 0.0152(9)
C2 0.0354(11) 0.0371(11) 0.0420(12) 0.0132(9) 0.0089(9) 0.0150(9)
C3 0.0523(15) 0.0594(15) 0.0518(14) 0.0317(12) 0.0226(12) 0.0208(12)
C4 0.0568(16) 0.0703(18) 0.0757(19) 0.0415(14) 0.0252(14) 0.0363(15)
C5 0.0553(16) 0.0818(19) 0.0653(17) 0.0402(14) 0.0184(14) 0.0450(15)
C6 0.0538(15) 0.0649(16) 0.0490(14) 0.0317(12) 0.0175(12) 0.0325(12)
C7 0.0318(11) 0.0356(11) 0.0423(12) 0.0127(8) 0.0098(9) 0.0166(9)
C8 0.0354(11) 0.0324(10) 0.0370(11) 0.0118(8) 0.0095(9) 0.0144(9)
C9 0.0365(12) 0.0324(11) 0.0400(12) 0.0103(9) 0.0096(9) 0.0144(9)
C10 0.0350(11) 0.0393(12) 0.0369(11) 0.0162(9) 0.0121(9) 0.0101(9)
C11 0.0386(12) 0.0368(11) 0.0337(11) 0.0167(9) 0.0095(9) 0.0127(9)
C12 0.0432(13) 0.0431(12) 0.0344(11) 0.0123(10) 0.0068(9) 0.0153(9)
C13 0.0512(15) 0.0436(13) 0.0472(14) 0.0075(11) 0.0039(11) 0.0172(11)
C14 0.0665(17) 0.0514(15) 0.0535(15) 0.0131(13) 0.0140(13) 0.0290(12)
C15 0.0717(18) 0.0594(16) 0.0406(13) 0.0195(13) 0.0190(12) 0.0249(12)
C16 0.0638(16) 0.0408(13) 0.0351(12) 0.0145(11) 0.0105(11) 0.0093(10)
C17 0.0394(12) 0.0412(12) 0.0415(12) 0.0153(10) 0.0114(10) 0.0150(10)
C18 0.0404(13) 0.0411(12) 0.0475(13) 0.0139(10) 0.0116(10) 0.0156(10)
C19 0.0372(12) 0.0360(11) 0.0544(14) 0.0128(9) 0.0124(10) 0.0141(10)
C20 0.0586(16) 0.0556(15) 0.0517(15) 0.0204(13) 0.0059(12) 0.0182(12)
C21 0.0615(18) 0.0611(17) 0.074(2) 0.0249(14) -0.0070(16) 0.0215(15)
C22 0.0413(15) 0.0561(17) 0.106(3) 0.0233(12) 0.0130(16) 0.0256(16)
C23 0.0528(16) 0.0522(15) 0.091(2) 0.0198(12) 0.0365(16) 0.0241(15)
C24 0.0471(14) 0.0467(13) 0.0632(16) 0.0156(11) 0.0224(12) 0.0251(12)
C25 0.0562(15) 0.0585(15) 0.0305(11) 0.0208(12) 0.0093(11) 0.0096(11)
C26 0.083(2) 0.081(2) 0.0418(14) 0.0350(17) 0.0153(14) 0.0287(14)

loop_
_atom_type_symbol
_atom_type_description
_atom_type_scat_dispersion_real
_atom_type_scat_dispersion_imag
_atom_type_scat_source
C C 0.0033 0.0016 'International Tables Vol C Tables 4.2.6.8 and 6.1.1.4'
H H 0.0000 0.0000 'International Tables Vol C Tables 4.2.6.8 and 6.1.1.4'
N N 0.0061 0.0033 'International Tables Vol C Tables 4.2.6.8 and 6.1.1.4'
O O 0.0106 0.0060 'International Tables Vol C Tables 4.2.6.8 and 6.1.1.4'

loop_
_geom_angle_atom_site_label_1
_geom_angle_atom_site_label_2
_geom_angle_atom_site_label_3
_geom_angle
C25 N1 C2 124.5(2)
C25 N1 C1 126.08(19)
C2 N1 C1 109.10(17)
O1 C1 N1 125.4(2)
O1 C1 C8 128.3(2)
N1 C1 C8 106.18(17)
C3 C2 C7 121.2(2)
C3 C2 N1 129.2(2)
C7 C2 N1 109.57(19)
C2 C3 C4 117.9(2)
C2 C3 H3 121.1
C4 C3 H3 121.1
C5 C4 C3 121.3(2)
C5 C4 H4 119.4
C3 C4 H4 119.4
C4 C5 C6 120.9(2)
C4 C5 H5 119.6
C6 C5 H5 119.6
C5 C6 C7 118.7(2)
C5 C6 H6 120.6
C7 C6 H6 120.6
C6 C7 C2 120.0(2)
C6 C7 C8 131.6(2)
C2 C7 C8 108.36(18)
C9 C8 C7 130.3(2)
C9 C8 C1 122.9(2)
C7 C8 C1 106.74(17)
C8 C9 C17 125.1(2)
C8 C9 C10 122.07(19)
C17 C9 C10 112.85(18)
O3 C10 C11 123.2(2)
O3 C10 C9 119.1(2)
C11 C10 C9 117.65(18)
C12 C11 C16 119.6(2)
C12 C11 C10 120.90(18)
C16 C11 C10 119.5(2)
C13 C12 C11 120.4(2)
C13 C12 H12 119.8
C11 C12 H12 119.8
C12 C13 C14 119.6(2)
C12 C13 H13 120.2
C14 C13 H13 120.2
C15 C14 C13 120.6(2)
C15 C14 H14 119.7
C13 C14 H14 119.7
C14 C15 C16 120.4(2)
C14 C15 H15 119.8
C16 C15 H15 119.8
C15 C16 C11 119.4(2)
C15 C16 H16 120.3
C11 C16 H16 120.3
C18 C17 C9 171.4(2)
C17 C18 C19 179.4(3)
C20 C19 C24 118.2(2)
C20 C19 C18 121.5(2)
C24 C19 C18 120.3(2)
C21 C20 C19 120.4(3)
C21 C20 H20 119.8
C19 C20 H20 119.8
C22 C21 C20 120.3(3)
C22 C21 H21 119.8
C20 C21 H21 119.8
C23 C22 C21 120.4(3)
C23 C22 H22 119.8
C21 C22 H22 119.8
C22 C23 C24 120.3(3)
C22 C23 H23 119.9
C24 C23 H23 119.9
C23 C24 C19 120.5(3)
C23 C24 H24 119.8
C19 C24 H24 119.8
O2 C25 N1 119.0(2)
O2 C25 C26 121.5(2)
N1 C25 C26 119.5(2)
C25 C26 H26A 109.5
C25 C26 H26B 109.5
H26A C26 H26B 109.5
C25 C26 H26C 109.5
H26A C26 H26C 109.5
H26B C26 H26C 109.5

loop_
_geom_bond_atom_site_label_1
_geom_bond_atom_site_label_2
_geom_bond_site_symmetry_2
_geom_bond_distance
_geom_bond_publ_flag
N1 C25 . 1.393(3) yes
N1 C2 . 1.425(3) yes
N1 C1 . 1.426(3) yes
O1 C1 . 1.198(3) yes
O2 C25 . 1.216(3) yes
O3 C10 . 1.204(3) yes
C1 C8 . 1.484(3) ?
C2 C3 . 1.380(3) ?
C2 C7 . 1.392(3) ?
C3 C4 . 1.387(4) ?
C3 H3 . 0.93 ?
C4 C5 . 1.372(4) ?
C4 H4 . 0.93 ?
C5 C6 . 1.380(4) ?
C5 H5 . 0.93 ?
C6 C7 . 1.386(3) ?
C6 H6 . 0.93 ?
C7 C8 . 1.454(3) ?
C8 C9 . 1.350(3) yes
C9 C17 . 1.409(3) yes
C9 C10 . 1.528(3) yes
C10 C11 . 1.477(3) yes
C11 C12 . 1.383(3) ?
C11 C16 . 1.395(3) ?
C12 C13 . 1.375(3) ?
C12 H12 . 0.93 ?
C13 C14 . 1.379(4) ?
C13 H13 . 0.93 ?
C14 C15 . 1.366(4) ?
C14 H14 . 0.93 ?
C15 C16 . 1.379(3) ?
C15 H15 . 0.93 ?
C16 H16 . 0.93 ?
C17 C18 . 1.201(3) yes
C18 C19 . 1.416(3) yes
C19 C20 . 1.392(4) ?
C19 C24 . 1.397(3) ?
C20 C21 . 1.370(4) ?
C20 H20 . 0.93 ?
C21 C22 . 1.368(5) ?
C21 H21 . 0.93 ?
C22 C23 . 1.365(5) ?
C22 H22 . 0.93 ?
C23 C24 . 1.368(4) ?
C23 H23 . 0.93 ?
C24 H24 . 0.93 ?
C25 C26 . 1.475(4) ?
C26 H26A . 0.96 ?
C26 H26B . 0.96 ?
C26 H26C . 0.96 ?

loop_
_geom_hbond_atom_site_label_D
_geom_hbond_atom_site_label_H
_geom_hbond_atom_site_label_A
_geom_hbond_site_symmetry_A
_geom_hbond_distance_DH
_geom_hbond_distance_HA
_geom_hbond_distance_DA
_geom_hbond_angle_DHA
_geom_hbond_publ_flag
C3 H3 O2 1_555 0.93 2.27 2.806(3) 116 yes
C12 H12 O2 2_655 0.93 2.45 3.247(3) 144 yes

loop_
_geom_torsion_atom_site_label_1
_geom_torsion_atom_site_label_2
_geom_torsion_atom_site_label_3
_geom_torsion_atom_site_label_4
_geom_torsion
C25 N1 C1 O1 5.9(4)
C2 N1 C1 O1 179.5(2)
C25 N1 C1 C8 -172.1(2)
C2 N1 C1 C8 1.4(2)
C25 N1 C2 C3 -8.9(4)
C1 N1 C2 C3 177.4(2)
C25 N1 C2 C7 171.5(2)
C1 N1 C2 C7 -2.2(2)
C7 C2 C3 C4 -1.2(4)
N1 C2 C3 C4 179.3(2)
C2 C3 C4 C5 0.1(4)
C3 C4 C5 C6 0.9(5)
C4 C5 C6 C7 -0.8(4)
C5 C6 C7 C2 -0.3(4)
C5 C6 C7 C8 178.4(2)
C3 C2 C7 C6 1.3(3)
N1 C2 C7 C6 -179.1(2)
C3 C2 C7 C8 -177.6(2)
N1 C2 C7 C8 2.0(2)
C6 C7 C8 C9 -1.1(4)
C2 C7 C8 C9 177.7(2)
C6 C7 C8 C1 -179.8(2)
C2 C7 C8 C1 -1.1(2)
O1 C1 C8 C9 2.9(4)
N1 C1 C8 C9 -179.10(19)
O1 C1 C8 C7 -178.2(2)
N1 C1 C8 C7 -0.2(2)
C7 C8 C9 C17 -175.3(2)
C1 C8 C9 C17 3.2(3)
C7 C8 C9 C10 6.4(3)
C1 C8 C9 C10 -175.06(19)
C8 C9 C10 O3 81.6(3)
C17 C9 C10 O3 -96.9(2)
C8 C9 C10 C11 -100.9(2)
C17 C9 C10 C11 80.7(2)
O3 C10 C11 C12 -165.7(2)
C9 C10 C11 C12 16.9(3)
O3 C10 C11 C16 12.4(3)
C9 C10 C11 C16 -165.1(2)
C16 C11 C12 C13 -0.4(3)
C10 C11 C12 C13 177.7(2)
C11 C12 C13 C14 1.9(4)
C12 C13 C14 C15 -1.9(4)
C13 C14 C15 C16 0.3(4)
C14 C15 C16 C11 1.3(4)
C12 C11 C16 C15 -1.3(4)
C10 C11 C16 C15 -179.4(2)
C24 C19 C20 C21 0.9(4)
C18 C19 C20 C21 -179.5(2)
C19 C20 C21 C22 -1.3(4)
C20 C21 C22 C23 1.3(5)
C21 C22 C23 C24 -0.9(4)
C22 C23 C24 C19 0.5(4)
C20 C19 C24 C23 -0.5(4)
C18 C19 C24 C23 179.8(2)
C2 N1 C25 O2 0.9(4)
C1 N1 C25 O2 173.4(2)
C2 N1 C25 C26 -177.6(2)
C1 N1 C25 C26 -5.0(4)

loop_
_cod_related_entry_id
_cod_related_entry_database
_cod_related_entry_code
1 ChemSpider 9432849
